data_7152336
loop_
_publ_author_name
'Ahmad, Sajjad'
'Swift, Michael D.'
'Farrugia, Louis J.'
'Senn, Hans Martin'
'Sutherland, Andrew'

_publ_section_title
;
 Stereoselective synthesis of functionalised carbocyclic amides:
 construction of the syn-(4aS,10bS)-phenanthridone skeleton
;
_journal_issue 19
_journal_name_full 'Organic &amp; Biomolecular Chemistry'
_journal_page_first 3937
_journal_paper_doi 10.1039/c2ob25334h
_journal_volume 10
_journal_year 2012
_chemical_absolute_configuration syn
_chemical_compound_source 'synthesis as described'
_chemical_formula_moiety 'C14 H15 N O6'
_chemical_formula_sum 'C14 H15 N O6'
_chemical_formula_weight 293.27
_chemical_name_systematic
;
?
;
_space_group_IT_number 19
_symmetry_cell_setting orthorhombic
_symmetry_Int_Tables_number 19
_symmetry_space_group_name_Hall 'P 2ac 2ab'
_symmetry_space_group_name_H-M 'P 21 21 21'
_atom_sites_solution_hydrogens geom
_atom_sites_solution_primary direct
_atom_sites_solution_secondary difmap
_audit_conform_dict_location ftp://ftp.iucr.org/pub/cif_core.dic
_audit_conform_dict_name cif_core.dic
_audit_conform_dict_version 2.4
_audit_creation_date 2011-09-22T13:16:37-00:00
_audit_creation_method 'WinGX routine CIF_UPDATE'
_cell_angle_alpha 90
_cell_angle_beta 90
_cell_angle_gamma 90
_cell_formula_units_Z 4
_cell_length_a 6.5782(4)
_cell_length_b 8.7302(5)
_cell_length_c 21.2398(12)
_cell_measurement_reflns_used 5726
_cell_measurement_temperature 100(2)
_cell_measurement_theta_max 26.8778
_cell_measurement_theta_min 3.242
_cell_measurement_wavelength 0.71073
_cell_volume 1219.78(12)
_computing_cell_refinement 'SAINT integration routine (Bruker, 2007)'
_computing_data_collection 'APEX2 software (Bruker, 2007)'
_computing_data_reduction 'SORTAV (Blessing, 1995)'
_computing_molecular_graphics 'Ortep-3 for Windows (Farrugia, 1997)'
_computing_publication_material 'WinGX publication routines (Farrugia, 1999)'
_computing_structure_refinement 'SHELXL-97 (Sheldrick, 2008)'
_computing_structure_solution 'SIR92 (Giacovazzo et al, 1993)'
_diffrn_ambient_temperature 100(2)
_diffrn_detector 'APEX-II CCD'
_diffrn_measured_fraction_theta_full 1
_diffrn_measured_fraction_theta_max 1
_diffrn_measurement_device '\k-geometry diffractometer'
_diffrn_measurement_device_type 'Bruker APEX-II'
_diffrn_measurement_method '\f or \w oscillation scans'
_diffrn_orient_matrix_type 'x-axis to radiation source'
_diffrn_orient_matrix_UB_11 0.110689
_diffrn_orient_matrix_UB_12 -0.29047E-1
_diffrn_orient_matrix_UB_13 -0.299812E-1
_diffrn_orient_matrix_UB_21 -0.897725E-1
_diffrn_orient_matrix_UB_22 0.274369E-1
_diffrn_orient_matrix_UB_23 -0.362828E-1
_diffrn_orient_matrix_UB_31 0.528948E-1
_diffrn_orient_matrix_UB_32 0.10735
_diffrn_orient_matrix_UB_33 0.11609E-2
_diffrn_radiation_monochromator graphite
_diffrn_radiation_probe x-ray
_diffrn_radiation_type MoK\a
_diffrn_radiation_wavelength 0.71073
_diffrn_reflns_av_R_equivalents 0.0604
_diffrn_reflns_av_unetI/netI 0.0386
_diffrn_reflns_limit_h_max 8
_diffrn_reflns_limit_h_min -8
_diffrn_reflns_limit_k_max 11
_diffrn_reflns_limit_k_min -10
_diffrn_reflns_limit_l_max 27
_diffrn_reflns_limit_l_min -26
_diffrn_reflns_number 16471
_diffrn_reflns_reduction_process
;
Scaled and merged with Sortav
R.H. Blessing, (1987) Cryst. Rev. 1, 3-58
R.H. Blessing, (1989) J. Appl. Cryst. 22, 396-397
;
_diffrn_reflns_theta_full 27.21
_diffrn_reflns_theta_max 27.21
_diffrn_reflns_theta_min 1.92
_diffrn_source 'sealed x-ray tube'
_exptl_absorpt_coefficient_mu 0.126
_exptl_absorpt_correction_T_max 0.746
_exptl_absorpt_correction_T_min 0.659
_exptl_absorpt_correction_type multi-scan
_exptl_absorpt_process_details
;
SADABS-2008/1 - Bruker AXS area detector scaling and absorption correction
;
_exptl_crystal_colour colourless
_exptl_crystal_density_diffrn 1.597
_exptl_crystal_density_method 'not measured'
_exptl_crystal_description plate
_exptl_crystal_F_000 616
_exptl_crystal_size_max 0.5
_exptl_crystal_size_mid 0.2
_exptl_crystal_size_min 0.1
_refine_diff_density_max 0.319
_refine_diff_density_min -0.171
_refine_diff_density_rms 0.05
_refine_ls_extinction_method none
_refine_ls_goodness_of_fit_ref 1.083
_refine_ls_hydrogen_treatment mixed
_refine_ls_matrix_type full
_refine_ls_number_parameters 211
_refine_ls_number_reflns 1603
_refine_ls_number_restraints 0
_refine_ls_restrained_S_all 1.083
_refine_ls_R_factor_all 0.0372
_refine_ls_R_factor_gt 0.0334
_refine_ls_shift/su_max 0
_refine_ls_shift/su_mean 0
_refine_ls_structure_factor_coef Fsqd
_refine_ls_weighting_details 'calc w=1/[\s^2^(Fo^2^)+(0.0405P)^2^+0.4126P] where P=(Fo^2^+2Fc^2^)/3'
_refine_ls_weighting_scheme calc
_refine_ls_wR_factor_gt 0.0839
_refine_ls_wR_factor_ref 0.0857
_reflns_number_gt 1493
_reflns_number_total 1603
_reflns_threshold_expression >2\s(I)
_cod_data_source_file c2ob25334h.txt
_cod_data_source_block shelx
_cod_database_code 7152336

loop_
_symmetry_equiv_pos_as_xyz
'x, y, z'
'-x+1/2, -y, z+1/2'
'x+1/2, -y+1/2, -z'
'-x, y+1/2, -z+1/2'

loop_
_atom_site_label
_atom_site_type_symbol
_atom_site_fract_x
_atom_site_fract_y
_atom_site_fract_z
_atom_site_U_iso_or_equiv
_atom_site_adp_type
_atom_site_occupancy
_atom_site_symmetry_multiplicity
_atom_site_calc_flag
_atom_site_refinement_flags
O3 O 1.2915(2) 0.30300(17) 0.83126(7) 0.0154(3) Uani 1 1 d .
H3 H 1.3206 0.3839 0.8506 0.043(10) Uiso 1 1 calc R
O4 O 1.1547(3) 0.12634(18) 0.93810(7) 0.0172(3) Uani 1 1 d .
H4 H 1.2733 0.1307 0.9236 0.033(9) Uiso 1 1 calc R
O6 O 0.5427(2) 0.03253(18) 0.89315(8) 0.0162(3) Uani 1 1 d .
H6 H 0.5074 -0.0431 0.8713 0.037(9) Uiso 1 1 calc R
O7 O 0.6028(2) 0.32581(16) 0.69492(7) 0.0158(3) Uani 1 1 d .
O10 O 1.1951(3) 0.15865(19) 0.54469(7) 0.0197(4) Uani 1 1 d .
O11 O 1.4478(3) 0.05944(17) 0.60928(7) 0.0162(3) Uani 1 1 d .
N1 N 0.6811(3) 0.1888(2) 0.78219(8) 0.0138(4) Uani 1 1 d .
C1 C 0.8088(3) 0.0740(2) 0.81401(10) 0.0122(4) Uani 1 1 d .
H1 H 0.7846 -0.0278 0.7938 0.012(6) Uiso 1 1 calc R
C2 C 1.0330(3) 0.1176(2) 0.80448(10) 0.0110(4) Uani 1 1 d .
H2 H 1.1199 0.0334 0.8217 0.017(7) Uiso 1 1 calc R
C3 C 1.0808(3) 0.2668(2) 0.84114(10) 0.0127(4) Uani 1 1 d .
H3A H 0.995 0.3519 0.8241 0.010(6) Uiso 1 1 calc R
C4 C 1.0350(3) 0.2461(2) 0.91125(10) 0.0135(4) Uani 1 1 d .
H4A H 1.0651 0.3441 0.9338 0.014(6) Uiso 1 1 calc R
C5 C 0.8112(4) 0.2056(3) 0.92067(10) 0.0152(4) Uani 1 1 d .
H5A H 0.7844 0.189 0.966 0.014(6) Uiso 1 1 calc R
H5B H 0.7254 0.292 0.9063 0.023(7) Uiso 1 1 calc R
C6 C 0.7552(3) 0.0615(2) 0.88395(10) 0.0130(4) Uani 1 1 d .
H6A H 0.833 -0.0264 0.9021 0.014(6) Uiso 1 1 calc R
C7 C 0.7211(3) 0.2402(2) 0.72365(10) 0.0130(4) Uani 1 1 d .
C8 C 0.9185(3) 0.1900(2) 0.69582(10) 0.0130(4) Uani 1 1 d .
C9 C 0.9462(4) 0.2055(2) 0.63019(10) 0.0151(4) Uani 1 1 d .
H9 H 0.8426 0.2457 0.6038 0.030(8) Uiso 1 1 calc R
C10 C 1.1309(3) 0.1596(2) 0.60654(10) 0.0149(4) Uani 1 1 d .
C11 C 1.2824(3) 0.1017(2) 0.64513(10) 0.0135(4) Uani 1 1 d .
C12 C 1.2589(3) 0.0852(2) 0.70900(10) 0.0128(4) Uani 1 1 d .
H12 H 1.3642 0.0445 0.7346 0.010(6) Uiso 1 1 calc R
C13 C 1.0724(3) 0.1312(2) 0.73464(10) 0.0116(4) Uani 1 1 d .
C14 C 1.4097(4) 0.1267(3) 0.54803(11) 0.0194(5) Uani 1 1 d .
H14A H 1.4889 0.2224 0.543 0.040(9) Uiso 1 1 calc R
H14B H 1.4496 0.0547 0.5142 0.028(8) Uiso 1 1 calc R
H1N H 0.554(5) 0.208(3) 0.7988(14) 0.030(8) Uiso 1 1 d .

loop_
_atom_site_aniso_label
_atom_site_aniso_U_11
_atom_site_aniso_U_22
_atom_site_aniso_U_33
_atom_site_aniso_U_23
_atom_site_aniso_U_13
_atom_site_aniso_U_12
O3 0.0129(8) 0.0155(7) 0.0179(7) -0.0031(6) 0.0011(6) -0.0019(6)
O4 0.0141(8) 0.0218(8) 0.0156(8) 0.0028(6) 0.0007(6) 0.0030(7)
O6 0.0149(8) 0.0181(7) 0.0157(8) -0.0015(6) 0.0028(7) -0.0029(7)
O7 0.0149(8) 0.0152(7) 0.0172(7) 0.0014(6) -0.0025(6) 0.0010(6)
O10 0.0204(9) 0.0275(8) 0.0112(7) 0.0012(6) 0.0021(7) 0.0027(7)
O11 0.0161(8) 0.0185(7) 0.0140(8) -0.0004(6) 0.0029(7) 0.0004(7)
N1 0.0109(9) 0.0150(8) 0.0154(9) 0.0003(7) 0.0007(7) 0.0011(7)
C1 0.0123(10) 0.0112(9) 0.0132(10) 0.0013(7) -0.0001(8) -0.0005(8)
C2 0.0117(10) 0.0120(9) 0.0093(9) -0.0009(7) -0.0005(8) 0.0010(8)
C3 0.0123(10) 0.0123(9) 0.0134(10) -0.0008(7) -0.0005(8) 0.0001(8)
C4 0.0152(10) 0.0154(9) 0.0101(9) -0.0012(7) -0.0014(8) 0.0001(9)
C5 0.0157(11) 0.0155(10) 0.0144(10) -0.0016(8) 0.0019(8) 0.0018(9)
C6 0.0128(10) 0.0141(9) 0.0121(10) 0.0013(7) 0.0005(8) -0.0002(8)
C7 0.0134(10) 0.0110(9) 0.0147(10) -0.0028(8) -0.0022(8) -0.0036(8)
C8 0.0138(10) 0.0103(9) 0.0150(10) -0.0003(8) -0.0008(8) -0.0021(8)
C9 0.0156(10) 0.0141(9) 0.0156(10) 0.0007(8) -0.0016(9) -0.0001(9)
C10 0.0200(11) 0.0139(9) 0.0108(10) 0.0009(8) -0.0008(9) -0.0041(9)
C11 0.0130(10) 0.0110(9) 0.0167(10) -0.0018(8) 0.0019(8) -0.0023(8)
C12 0.0143(10) 0.0091(8) 0.0149(10) -0.0002(7) -0.0012(8) -0.0020(8)
C13 0.0155(10) 0.0085(8) 0.0109(9) -0.0013(7) -0.0015(8) -0.0024(8)
C14 0.0212(12) 0.0222(11) 0.0146(11) 0.0012(9) 0.0029(9) -0.0004(10)

loop_
_atom_type_symbol
_atom_type_description
_atom_type_scat_dispersion_real
_atom_type_scat_dispersion_imag
_atom_type_scat_source
O O 0.0106 0.006 'International Tables Vol C Tables 4.2.6.8 and 6.1.1.4'
N N 0.0061 0.0033 'International Tables Vol C Tables 4.2.6.8 and 6.1.1.4'
C C 0.0033 0.0016 'International Tables Vol C Tables 4.2.6.8 and 6.1.1.4'
H H 0 0 'International Tables Vol C Tables 4.2.6.8 and 6.1.1.4'

loop_
_geom_angle_atom_site_label_1
_geom_angle_atom_site_label_2
_geom_angle_atom_site_label_3
_geom_angle
C3 O3 H3 109.5
C4 O4 H4 109.5
C6 O6 H6 109.5
C10 O10 C14 104.74(17)
C11 O11 C14 104.53(17)
C7 N1 C1 122.59(18)
C7 N1 H1N 118.1(19)
C1 N1 H1N 117.6(19)
N1 C1 C6 111.25(17)
N1 C1 C2 108.59(16)
C6 C1 C2 111.52(17)
N1 C1 H1 108.5
C6 C1 H1 108.5
C2 C1 H1 108.5
C13 C2 C1 108.28(17)
C13 C2 C3 113.10(16)
C1 C2 C3 109.67(17)
C13 C2 H2 108.6
C1 C2 H2 108.6
C3 C2 H2 108.6
O3 C3 C4 110.96(18)
O3 C3 C2 107.87(17)
C4 C3 C2 110.47(16)
O3 C3 H3A 109.2
C4 C3 H3A 109.2
C2 C3 H3A 109.2
O4 C4 C5 108.05(17)
O4 C4 C3 111.54(17)
C5 C4 C3 110.15(17)
O4 C4 H4A 109
C5 C4 H4A 109
C3 C4 H4A 109
C6 C5 C4 110.89(18)
C6 C5 H5A 109.5
C4 C5 H5A 109.5
C6 C5 H5B 109.5
C4 C5 H5B 109.5
H5A C5 H5B 108.1
O6 C6 C5 108.13(18)
O6 C6 C1 111.69(17)
C5 C6 C1 112.44(17)
O6 C6 H6A 108.1
C5 C6 H6A 108.1
C1 C6 H6A 108.1
O7 C7 N1 122.2(2)
O7 C7 C8 121.9(2)
N1 C7 C8 115.97(19)
C13 C8 C9 121.4(2)
C13 C8 C7 120.15(19)
C9 C8 C7 118.4(2)
C10 C9 C8 116.6(2)
C10 C9 H9 121.7
C8 C9 H9 121.7
C9 C10 O10 128.3(2)
C9 C10 C11 121.7(2)
O10 C10 C11 109.9(2)
C12 C11 O11 127.3(2)
C12 C11 C10 122.8(2)
O11 C11 C10 109.80(18)
C11 C12 C13 116.9(2)
C11 C12 H12 121.5
C13 C12 H12 121.5
C12 C13 C8 120.55(19)
C12 C13 C2 120.62(19)
C8 C13 C2 118.8(2)
O10 C14 O11 106.99(17)
O10 C14 H14A 110.3
O11 C14 H14A 110.3
O10 C14 H14B 110.3
O11 C14 H14B 110.3
H14A C14 H14B 108.6

loop_
_geom_bond_atom_site_label_1
_geom_bond_atom_site_label_2
_geom_bond_distance
O3 C3 1.437(3)
O3 H3 0.84
O4 C4 1.427(3)
O4 H4 0.84
O6 C6 1.434(3)
O6 H6 0.84
O7 C7 1.240(3)
O10 C10 1.380(3)
O10 C14 1.440(3)
O11 C11 1.378(3)
O11 C14 1.449(3)
N1 C7 1.348(3)
N1 C1 1.472(3)
N1 H1N 0.92(3)
C1 C6 1.531(3)
C1 C2 1.537(3)
C1 H1 1
C2 C13 1.510(3)
C2 C3 1.550(3)
C2 H2 1
C3 C4 1.530(3)
C3 H3A 1
C4 C5 1.527(3)
C4 H4A 1
C5 C6 1.526(3)
C5 H5A 0.99
C5 H5B 0.99
C6 H6A 1
C7 C8 1.492(3)
C8 C13 1.403(3)
C8 C9 1.412(3)
C9 C10 1.374(3)
C9 H9 0.95
C10 C11 1.386(3)
C11 C12 1.373(3)
C12 C13 1.401(3)
C12 H12 0.95
C14 H14A 0.99
C14 H14B 0.99

loop_
_geom_torsion_atom_site_label_1
_geom_torsion_atom_site_label_2
_geom_torsion_atom_site_label_3
_geom_torsion_atom_site_label_4
_geom_torsion
C7 N1 C1 C6 168.25(19)
C7 N1 C1 C2 45.1(3)
N1 C1 C2 C13 -55.8(2)
C6 C1 C2 C13 -178.69(17)
N1 C1 C2 C3 68.1(2)
C6 C1 C2 C3 -54.9(2)
C13 C2 C3 O3 -59.3(2)
C1 C2 C3 O3 179.70(16)
C13 C2 C3 C4 179.24(19)
C1 C2 C3 C4 58.3(2)
O3 C3 C4 O4 -59.3(2)
C2 C3 C4 O4 60.3(2)
O3 C3 C4 C5 -179.24(17)
C2 C3 C4 C5 -59.7(2)
O4 C4 C5 C6 -64.9(2)
C3 C4 C5 C6 57.2(2)
C4 C5 C6 O6 -178.24(17)
C4 C5 C6 C1 -54.5(2)
N1 C1 C6 O6 54.1(2)
C2 C1 C6 O6 175.50(16)
N1 C1 C6 C5 -67.7(2)
C2 C1 C6 C5 53.7(2)
C1 N1 C7 O7 173.11(19)
C1 N1 C7 C8 -7.9(3)
O7 C7 C8 C13 161.82(19)
N1 C7 C8 C13 -17.1(3)
O7 C7 C8 C9 -17.3(3)
N1 C7 C8 C9 163.79(18)
C13 C8 C9 C10 0.3(3)
C7 C8 C9 C10 179.33(18)
C8 C9 C10 O10 178.2(2)
C8 C9 C10 C11 -0.3(3)
C14 O10 C10 C9 169.9(2)
C14 O10 C10 C11 -11.5(2)
C14 O11 C11 C12 -170.0(2)
C14 O11 C11 C10 12.8(2)
C9 C10 C11 C12 0.5(3)
O10 C10 C11 C12 -178.26(19)
C9 C10 C11 O11 177.80(18)
O10 C10 C11 O11 -0.9(2)
O11 C11 C12 C13 -177.37(19)
C10 C11 C12 C13 -0.5(3)
C11 C12 C13 C8 0.5(3)
C11 C12 C13 C2 -179.89(18)
C9 C8 C13 C12 -0.4(3)
C7 C8 C13 C12 -179.41(18)
C9 C8 C13 C2 180.00(19)
C7 C8 C13 C2 0.9(3)
C1 C2 C13 C12 -143.97(18)
C3 C2 C13 C12 94.3(2)
C1 C2 C13 C8 35.7(2)
C3 C2 C13 C8 -86.1(2)
C10 O10 C14 O11 19.2(2)
C11 O11 C14 O10 -19.7(2)
